data_4132493
loop_
_publ_author_name
'Zhang, Xin'
'Frey, Brandon L.'
'Chen, Yu-Sheng'
'Zhang, Jian'

_publ_section_title
;
 Topology-Guided Stepwise Insertion of Three Secondary Linkers in
 Zirconium Metal-Organic Frameworks.
;
_journal_issue 24
_journal_name_full 'Journal of the American Chemical Society'
_journal_page_first 7710
_journal_page_last 7715
_journal_paper_doi 10.1021/jacs.8b04277
_journal_volume 140
_journal_year 2018
_chemical_formula_sum 'C44 H22 O16 Zr3'
_chemical_formula_weight 1080.28
_space_group_IT_number 65
_space_group_name_Hall '-C 2 2'
_space_group_name_H-M_alt 'C m m m'
_symmetry_cell_setting orthorhombic
_symmetry_space_group_name_H-M 'C m m m'
_atom_sites_solution_hydrogens geom
_atom_sites_solution_primary direct
_atom_sites_solution_secondary difmap
_audit_creation_method SHELXL-97
_cell_angle_alpha 90.00
_cell_angle_beta 90.00
_cell_angle_gamma 90.00
_cell_formula_units_Z 4
_cell_length_a 20.2175(9)
_cell_length_b 34.4927(15)
_cell_length_c 21.0753(9)
_cell_measurement_reflns_used 9919
_cell_measurement_temperature 110(2)
_cell_measurement_theta_max 32.961
_cell_measurement_theta_min 4.447
_cell_volume 14697.0(11)
_computing_structure_refinement 'SHELXL-97 (Sheldrick, 1997)'
_computing_structure_solution 'SHELXS-97 (Sheldrick, 1990)'
_diffrn_ambient_temperature 110(2)
_diffrn_measured_fraction_theta_full 0.932
_diffrn_measured_fraction_theta_max 0.932
_diffrn_measurement_device_type 'Bruker APEX-II CCD'
_diffrn_measurement_method '\w and \f scans'
_diffrn_radiation_monochromator graphite
_diffrn_radiation_source Synchrotron
_diffrn_radiation_type Synchrotron
_diffrn_radiation_wavelength 0.51500
_diffrn_reflns_av_R_equivalents 0.0721
_diffrn_reflns_av_sigmaI/netI 0.0626
_diffrn_reflns_limit_h_max 22
_diffrn_reflns_limit_h_min -22
_diffrn_reflns_limit_k_max 30
_diffrn_reflns_limit_k_min -39
_diffrn_reflns_limit_l_max 23
_diffrn_reflns_limit_l_min -22
_diffrn_reflns_number 57492
_diffrn_reflns_theta_full 17.01
_diffrn_reflns_theta_max 17.01
_diffrn_reflns_theta_min 0.85
_exptl_absorpt_coefficient_mu 0.568
_exptl_absorpt_correction_type multi-scan
_exptl_crystal_colour 'light yellow'
_exptl_crystal_density_diffrn 0.488
_exptl_crystal_density_method 'not measured'
_exptl_crystal_description block
_exptl_crystal_F_000 2136
_exptl_crystal_size_max 0.5
_exptl_crystal_size_mid 0.3
_exptl_crystal_size_min 0.2
_refine_diff_density_max 0.566
_refine_diff_density_min -0.517
_refine_diff_density_rms 0.060
_refine_ls_extinction_coef 0.00059(12)
_refine_ls_extinction_expression Fc^*^=kFc[1+0.001xFc^2^\l^3^/sin(2\q)]^-1/4^
_refine_ls_extinction_method SHELXL
_refine_ls_goodness_of_fit_ref 1.006
_refine_ls_hydrogen_treatment mixed
_refine_ls_matrix_type full
_refine_ls_number_parameters 155
_refine_ls_number_reflns 5699
_refine_ls_number_restraints 0
_refine_ls_restrained_S_all 1.006
_refine_ls_R_factor_all 0.0776
_refine_ls_R_factor_gt 0.0513
_refine_ls_shift/su_max 0.001
_refine_ls_shift/su_mean 0.000
_refine_ls_structure_factor_coef Fsqd
_refine_ls_weighting_details 'calc w=1/[\s^2^(Fo^2^)+(0.0900P)^2^+0.0000P] where P=(Fo^2^+2Fc^2^)/3'
_refine_ls_weighting_scheme calc
_refine_ls_wR_factor_gt 0.1522
_refine_ls_wR_factor_ref 0.1568
_reflns_number_gt 3277
_reflns_number_total 5699
_reflns_threshold_expression >2sigma(I)
_cod_data_source_file ja8b04277_si_003.cif
_cod_data_source_block NPF-300-LT
_cod_original_sg_symbol_H-M cmmm
_cod_database_code 4132493

loop_
_symmetry_equiv_pos_as_xyz
'x, y, z'
'-x, -y, z'
'-x, y, -z'
'x, -y, -z'
'x+1/2, y+1/2, z'
'-x+1/2, -y+1/2, z'
'-x+1/2, y+1/2, -z'
'x+1/2, -y+1/2, -z'
'-x, -y, -z'
'x, y, -z'
'x, -y, z'
'-x, y, z'
'-x+1/2, -y+1/2, -z'
'x+1/2, y+1/2, -z'
'x+1/2, -y+1/2, z'
'-x+1/2, y+1/2, z'

loop_
_atom_site_label
_atom_site_type_symbol
_atom_site_fract_x
_atom_site_fract_y
_atom_site_fract_z
_atom_site_U_iso_or_equiv
_atom_site_adp_type
_atom_site_occupancy
_atom_site_symmetry_multiplicity
_atom_site_calc_flag
_atom_site_refinement_flags
Zr1 Zr 0.0000 0.429315(15) 0.5000 0.0744(3) Uani 1 4 d S
Zr2 Zr 0.08716(3) 0.5000 0.41604(2) 0.0780(3) Uani 1 2 d S
O1 O 0.0000 0.46452(11) 0.4156(2) 0.1126(17) Uani 1 2 d S
O2 O 0.0877(3) 0.46576(13) 0.5000 0.1183(18) Uani 1 2 d S
O3 O 0.12194(19) 0.44115(7) 0.38169(15) 0.1071(11) Uani 1 1 d .
O4 O 0.06644(16) 0.39666(6) 0.43757(14) 0.0830(9) Uani 1 1 d .
O5 O 0.1961(3) 0.5000 0.4210(2) 0.1153(16) Uani 1 2 d S
O6 O 0.0784(2) 0.5000 0.31291(19) 0.1049(15) Uani 1 2 d S
C1 C 0.1056(3) 0.40639(11) 0.3947(2) 0.0879(15) Uani 1 1 d .
C2 C 0.1376(3) 0.37515(10) 0.3585(2) 0.0889(14) Uani 1 1 d .
C3 C 0.1286(3) 0.33722(11) 0.3775(2) 0.1109(18) Uani 1 1 d .
H3A H 0.1021 0.3316 0.4124 0.133 Uiso 1 1 calc R
C4 C 0.1591(3) 0.30760(12) 0.3444(2) 0.125(2) Uani 1 1 d .
H4A H 0.1559 0.2823 0.3594 0.150 Uiso 1 1 calc R
C5 C 0.1942(3) 0.31479(11) 0.2897(2) 0.1062(17) Uani 1 1 d .
C6 C 0.2034(3) 0.35262(11) 0.2716(2) 0.115(2) Uani 1 1 d .
H6B H 0.2293 0.3582 0.2363 0.137 Uiso 1 1 calc R
C7 C 0.1748(3) 0.38211(11) 0.3050(2) 0.1092(17) Uani 1 1 d .
H7A H 0.1806 0.4075 0.2913 0.131 Uiso 1 1 calc R
C8 C 0.2247(3) 0.28149(13) 0.2540(2) 0.1222(19) Uani 1 1 d .
C9 C 0.2500 0.2500 0.2861(3) 0.112(3) Uani 1 2 d S
H9A H 0.2500 0.2500 0.3302 0.134 Uiso 1 2 calc SR
C10 C 0.2227(3) 0.28160(13) 0.1880(2) 0.138(2) Uani 1 1 d .
H10A H 0.2037 0.3021 0.1660 0.165 Uiso 1 1 calc R
C11 C 0.2500 0.2500 0.1558(3) 0.147(4) Uani 1 2 d S
C13 C 0.2500 0.2500 0.0890(4) 0.177(6) Uani 1 2 d S
C14 C 0.2500 0.2500 0.0322(4) 0.167(5) Uani 1 2 d S

loop_
_atom_site_aniso_label
_atom_site_aniso_U_11
_atom_site_aniso_U_22
_atom_site_aniso_U_33
_atom_site_aniso_U_23
_atom_site_aniso_U_13
_atom_site_aniso_U_12
Zr1 0.1570(8) 0.0231(3) 0.0433(4) 0.000 0.000 0.000
Zr2 0.1569(6) 0.0269(2) 0.0502(3) 0.000 0.0065(3) 0.000
O1 0.138(4) 0.054(2) 0.146(5) 0.047(3) 0.000 0.000
O2 0.234(6) 0.072(3) 0.049(2) 0.000 0.000 -0.049(3)
O3 0.203(3) 0.0394(15) 0.079(2) 0.0025(14) 0.035(2) 0.0129(17)
O4 0.160(3) 0.0328(13) 0.0560(17) -0.0009(12) 0.0078(18) 0.0069(14)
O5 0.174(5) 0.073(3) 0.099(4) 0.000 0.011(3) 0.000
O6 0.204(5) 0.052(2) 0.059(3) 0.000 0.014(3) 0.000
C1 0.170(5) 0.038(2) 0.056(3) -0.003(2) 0.011(3) 0.013(2)
C2 0.163(4) 0.042(2) 0.062(3) 0.0046(19) 0.002(3) 0.016(2)
C3 0.220(6) 0.040(2) 0.072(3) -0.002(2) 0.022(3) 0.014(3)
C4 0.253(6) 0.045(2) 0.077(3) 0.003(2) 0.035(4) 0.032(3)
C5 0.212(6) 0.052(2) 0.055(3) 0.003(2) 0.011(3) 0.039(3)
C6 0.231(6) 0.052(2) 0.060(3) 0.012(2) 0.029(3) 0.042(3)
C7 0.213(5) 0.045(2) 0.070(3) 0.012(2) 0.026(3) 0.024(3)
C8 0.256(6) 0.064(3) 0.047(3) -0.002(2) 0.010(3) 0.051(3)
C9 0.230(9) 0.047(3) 0.058(4) 0.000 0.000 0.054(4)
C10 0.290(7) 0.067(3) 0.055(3) 0.005(2) 0.010(4) 0.070(4)
C11 0.303(12) 0.096(5) 0.044(4) 0.000 0.000 0.090(6)
C13 0.373(18) 0.101(6) 0.057(7) 0.000 0.000 0.114(8)
C14 0.346(15) 0.104(5) 0.052(5) 0.000 0.000 0.092(7)

loop_
_atom_type_symbol
_atom_type_description
_atom_type_scat_dispersion_real
_atom_type_scat_dispersion_imag
_atom_type_scat_source
C C 0.0015 0.0009 'International Tables Vol C Tables 4.2.6.8 and 6.1.1.4'
H H 0.0000 0.0000 'International Tables Vol C Tables 4.2.6.8 and 6.1.1.4'
O O 0.0056 0.0036 'International Tables Vol C Tables 4.2.6.8 and 6.1.1.4'
Zr Zr -0.5364 2.6141 'International Tables Vol C Tables 4.2.6.8 and 6.1.1.4'

loop_
_geom_angle_atom_site_label_1
_geom_angle_atom_site_label_2
_geom_angle_atom_site_label_3
_geom_angle
_geom_angle_site_symmetry_1
_geom_angle_site_symmetry_3
O1 Zr1 O1 111.3(3) 10_556 .
O1 Zr1 O2 70.97(9) 10_556 3_556
O1 Zr1 O2 70.97(9) . 3_556
O1 Zr1 O2 70.97(9) 10_556 .
O1 Zr1 O2 70.97(9) . .
O2 Zr1 O2 109.4(3) 3_556 .
O1 Zr1 O4 78.11(12) 10_556 10_556
O1 Zr1 O4 141.77(8) . 10_556
O2 Zr1 O4 142.86(8) 3_556 10_556
O2 Zr1 O4 78.29(13) . 10_556
O1 Zr1 O4 141.77(8) 10_556 12
O1 Zr1 O4 78.11(12) . 12
O2 Zr1 O4 78.29(13) 3_556 12
O2 Zr1 O4 142.86(8) . 12
O4 Zr1 O4 118.16(14) 10_556 12
O1 Zr1 O4 141.77(8) 10_556 .
O1 Zr1 O4 78.11(12) . .
O2 Zr1 O4 142.86(8) 3_556 .
O2 Zr1 O4 78.29(13) . .
O4 Zr1 O4 73.78(15) 10_556 .
O4 Zr1 O4 75.59(16) 12 .
O1 Zr1 O4 78.11(12) 10_556 3_556
O1 Zr1 O4 141.77(8) . 3_556
O2 Zr1 O4 78.29(13) 3_556 3_556
O2 Zr1 O4 142.86(8) . 3_556
O4 Zr1 O4 75.59(16) 10_556 3_556
O4 Zr1 O4 73.78(15) 12 3_556
O4 Zr1 O4 118.16(14) . 3_556
O1 Zr1 Zr2 35.65(7) 10_556 10_556
O1 Zr1 Zr2 91.42(11) . 10_556
O2 Zr1 Zr2 90.46(12) 3_556 10_556
O2 Zr1 Zr2 35.33(7) . 10_556
O4 Zr1 Zr2 75.24(7) 10_556 10_556
O4 Zr1 Zr2 166.60(7) 12 10_556
O4 Zr1 Zr2 110.73(8) . 10_556
O4 Zr1 Zr2 111.35(7) 3_556 10_556
O1 Zr1 Zr2 35.65(7) 10_556 9_566
O1 Zr1 Zr2 91.42(11) . 9_566
O2 Zr1 Zr2 35.33(7) 3_556 9_566
O2 Zr1 Zr2 90.46(12) . 9_566
O4 Zr1 Zr2 111.35(7) 10_556 9_566
O4 Zr1 Zr2 110.73(8) 12 9_566
O4 Zr1 Zr2 166.60(7) . 9_566
O4 Zr1 Zr2 75.24(7) 3_556 9_566
Zr2 Zr1 Zr2 60.65(2) 10_556 9_566
O1 Zr1 Zr2 91.42(11) 10_556 .
O1 Zr1 Zr2 35.65(6) . .
O2 Zr1 Zr2 90.46(12) 3_556 .
O2 Zr1 Zr2 35.33(7) . .
O4 Zr1 Zr2 110.73(8) 10_556 .
O4 Zr1 Zr2 111.35(7) 12 .
O4 Zr1 Zr2 75.24(7) . .
O4 Zr1 Zr2 166.60(7) 3_556 .
Zr2 Zr1 Zr2 60.929(16) 10_556 .
Zr2 Zr1 Zr2 91.375(17) 9_566 .
O1 Zr1 Zr2 91.42(11) 10_556 2_565
O1 Zr1 Zr2 35.65(7) . 2_565
O2 Zr1 Zr2 35.33(7) 3_556 2_565
O2 Zr1 Zr2 90.46(12) . 2_565
O4 Zr1 Zr2 166.60(7) 10_556 2_565
O4 Zr1 Zr2 75.24(7) 12 2_565
O4 Zr1 Zr2 111.35(7) . 2_565
O4 Zr1 Zr2 110.73(8) 3_556 2_565
Zr2 Zr1 Zr2 91.375(17) 10_556 2_565
Zr2 Zr1 Zr2 60.929(16) 9_566 2_565
Zr2 Zr1 Zr2 60.65(2) . 2_565
O2 Zr2 O2 67.4(2) 11_565 .
O2 Zr2 O1 108.9(2) 11_565 .
O2 Zr2 O1 72.01(17) . .
O2 Zr2 O1 72.01(17) 11_565 2_565
O2 Zr2 O1 108.9(2) . 2_565
O1 Zr2 O1 69.56(17) . 2_565
O2 Zr2 O6 146.05(10) 11_565 .
O2 Zr2 O6 146.05(10) . .
O1 Zr2 O6 85.97(17) . .
O1 Zr2 O6 85.97(17) 2_565 .
O2 Zr2 O5 87.42(18) 11_565 .
O2 Zr2 O5 87.42(18) . .
O1 Zr2 O5 145.14(9) . .
O1 Zr2 O5 145.14(9) 2_565 .
O6 Zr2 O5 97.35(18) . .
O2 Zr2 O3 76.51(13) 11_565 11_565
O2 Zr2 O3 139.55(14) . 11_565
O1 Zr2 O3 139.84(14) . 11_565
O1 Zr2 O3 75.08(13) 2_565 11_565
O6 Zr2 O3 72.95(10) . 11_565
O5 Zr2 O3 72.87(11) . 11_565
O2 Zr2 O3 139.55(14) 11_565 .
O2 Zr2 O3 76.51(13) . .
O1 Zr2 O3 75.08(13) . .
O1 Zr2 O3 139.84(14) 2_565 .
O6 Zr2 O3 72.95(10) . .
O5 Zr2 O3 72.87(11) . .
O3 Zr2 O3 127.14(15) 11_565 .
O2 Zr2 Zr1 88.22(13) 11_565 .
O2 Zr2 Zr1 36.23(12) . .
O1 Zr2 Zr1 35.79(11) . .
O1 Zr2 Zr1 89.19(11) 2_565 .
O6 Zr2 Zr1 117.68(8) . .
O5 Zr2 Zr1 118.70(7) . .
O3 Zr2 Zr1 160.74(8) 11_565 .
O3 Zr2 Zr1 72.12(8) . .
O2 Zr2 Zr1 36.23(12) 11_565 9_566
O2 Zr2 Zr1 88.22(13) . 9_566
O1 Zr2 Zr1 89.19(11) . 9_566
O1 Zr2 Zr1 35.79(11) 2_565 9_566
O6 Zr2 Zr1 117.68(8) . 9_566
O5 Zr2 Zr1 118.70(7) . 9_566
O3 Zr2 Zr1 72.12(8) 11_565 9_566
O3 Zr2 Zr1 160.74(8) . 9_566
Zr1 Zr2 Zr1 88.625(17) . 9_566
O2 Zr2 Zr2 90.32(15) 11_565 2_565
O2 Zr2 Zr2 90.32(15) . 2_565
O1 Zr2 Zr2 34.78(9) . 2_565
O1 Zr2 Zr2 34.78(9) 2_565 2_565
O6 Zr2 Zr2 85.37(13) . 2_565
O5 Zr2 Zr2 177.28(11) . 2_565
O3 Zr2 Zr2 108.07(10) 11_565 2_565
O3 Zr2 Zr2 108.07(10) . 2_565
Zr1 Zr2 Zr2 59.674(10) . 2_565
Zr1 Zr2 Zr2 59.674(10) 9_566 2_565
O2 Zr2 Zr2 33.72(10) 11_565 10_556
O2 Zr2 Zr2 33.72(10) . 10_556
O1 Zr2 Zr2 90.23(13) . 10_556
O1 Zr2 Zr2 90.23(13) 2_565 10_556
O6 Zr2 Zr2 175.37(13) . 10_556
O5 Zr2 Zr2 87.28(11) . 10_556
O3 Zr2 Zr2 108.62(8) 11_565 10_556
O3 Zr2 Zr2 108.62(8) . 10_556
Zr1 Zr2 Zr2 59.535(8) . 10_556
Zr1 Zr2 Zr2 59.535(8) 9_566 10_556
Zr2 Zr2 Zr2 90.0 2_565 10_556
Zr2 O1 Zr2 110.44(18) . 2_565
Zr2 O1 Zr1 108.57(15) . .
Zr2 O1 Zr1 108.57(15) 2_565 .
Zr2 O2 Zr2 112.6(2) 10_556 .
Zr2 O2 Zr1 108.45(16) 10_556 .
Zr2 O2 Zr1 108.45(16) . .
C1 O3 Zr2 134.0(3) . .
C1 O4 Zr1 133.3(2) . .
O4 C1 O3 125.0(4) . .
O4 C1 C2 117.3(4) . .
O3 C1 C2 117.7(4) . .
C7 C2 C3 118.4(4) . .
C7 C2 C1 122.5(4) . .
C3 C2 C1 119.1(4) . .
C2 C3 C4 119.7(5) . .
C5 C4 C3 121.3(4) . .
C6 C5 C4 118.3(4) . .
C6 C5 C8 122.0(4) . .
C4 C5 C8 119.5(4) . .
C7 C6 C5 120.5(4) . .
C6 C7 C2 121.6(4) . .
C9 C8 C10 120.2(4) . .
C9 C8 C5 120.5(4) . .
C10 C8 C5 119.1(4) . .
C8 C9 C8 121.2(6) 6 .
C8 C10 C11 118.2(4) . .
C10 C11 C10 121.8(6) . 6
C10 C11 C13 119.1(3) . .
C10 C11 C13 119.1(3) 6 .
C14 C13 C11 180.000(1) . .
C13 C14 C14 180.000(1) . 13

loop_
_geom_bond_atom_site_label_1
_geom_bond_atom_site_label_2
_geom_bond_distance
_geom_bond_site_symmetry_2
Zr1 O1 2.153(4) 10_556
Zr1 O1 2.153(4) .
Zr1 O2 2.174(5) 3_556
Zr1 O2 2.174(5) .
Zr1 O4 2.192(3) 10_556
Zr1 O4 2.192(3) 12
Zr1 O4 2.192(3) .
Zr1 O4 2.192(3) 3_556
Zr1 Zr2 3.4901(5) 10_556
Zr1 Zr2 3.4901(5) 9_566
Zr1 Zr2 3.4901(5) .
Zr1 Zr2 3.4901(5) 2_565
Zr2 O2 2.127(2) 11_565
Zr2 O2 2.127(2) .
Zr2 O1 2.146(2) .
Zr2 O1 2.146(2) 2_565
Zr2 O6 2.181(4) .
Zr2 O5 2.204(6) .
Zr2 O3 2.267(3) 11_565
Zr2 O3 2.267(3) .
Zr2 Zr1 3.4901(5) 9_566
Zr2 Zr2 3.5244(13) 2_565
Zr2 Zr2 3.5390(9) 10_556
O1 Zr2 2.146(2) 2_565
O2 Zr2 2.127(2) 10_556
O3 C1 1.273(5) .
O4 C1 1.248(5) .
C1 C2 1.470(5) .
C2 C7 1.375(6) .
C2 C3 1.380(5) .
C3 C4 1.383(6) .
C4 C5 1.374(6) .
C5 C6 1.373(5) .
C5 C8 1.506(6) .
C6 C7 1.366(5) .
C8 C9 1.378(5) .
C8 C10 1.391(6) .
C9 C8 1.378(5) 6
C10 C11 1.398(5) .
C11 C10 1.398(5) 6
C11 C13 1.407(11) .
C13 C14 1.197(10) .
C14 C14 1.357(18) 13
